data_9004441
loop_
_publ_author_name
'Oberti, R.'
'Hawthorne, F. C.'
'Zanetti, A.'
'Ottolini, L.'

_publ_section_title
;
 Crystal-structure refinement of a highly ordered staurolite
;
_journal_name_full 'The Canadian Mineralogist'
_journal_page_first 1051
_journal_page_last 1057
_journal_volume 34
_journal_year 1996
_chemical_formula_sum 'Al8.4 Fe0.69 Mg0.68 O24 Si4 Ti0.04 Zn1.2'
_chemical_name_mineral Staurolite
_space_group_IT_number 12
_symmetry_space_group_name_Hall '-C 2y'
_symmetry_space_group_name_H-M 'C 1 2/m 1'
_cell_angle_alpha 90
_cell_angle_beta 90.68
_cell_angle_gamma 90
_cell_length_a 7.877
_cell_length_b 16.609
_cell_length_c 5.665
_cell_formula_units_Z 2
_cell_volume 741.095
_database_code_amcsd 0005514
_exptl_crystal_density_diffrn 3.847
_cod_original_formula_sum 'Si4 Fe.69 Zn1.2 Mg.68 Al8.4 Ti.04 O24'
_cod_database_code 9004441

loop_
_space_group_symop_operation_xyz
x,y,z
1/2+x,1/2+y,z
x,-y,z
1/2+x,1/2-y,z
-x,y,-z
1/2-x,1/2+y,-z
-x,-y,-z
1/2-x,1/2-y,-z

loop_
_atom_site_label
_atom_site_fract_x
_atom_site_fract_y
_atom_site_fract_z
_atom_site_occupancy
_atom_site_U_iso_or_equiv
SiT1 0.13379 0.16615 0.24544 1.00000 0.00380
FeT2 0.38950 0.00000 0.23730 0.34000 0.00811
ZnT2 0.38950 0.00000 0.23730 0.60000 0.00811
MgT2 0.38950 0.00000 0.23730 0.06000 0.00811
Al1a 0.50000 0.17458 0.00000 0.91000 0.00266
Mg1a 0.50000 0.17458 0.00000 0.09000 0.00266
Al1b 0.50000 0.17502 0.50000 0.91000 0.00380
Mg1b 0.50000 0.17502 0.50000 0.09000 0.00380
Al2 0.26292 0.41040 0.25527 0.97000 0.00481
Mg2 0.26292 0.41040 0.25527 0.02000 0.00481
Ti2 0.26292 0.41040 0.25527 0.01000 0.00481
Al3a 0.00000 0.00000 0.00000 0.44000 0.00532
Mg3a 0.00000 0.00000 0.00000 0.06000 0.00532
Al3b 0.00000 0.00000 0.50000 0.44000 0.02140
Mg3b 0.00000 0.00000 0.50000 0.06000 0.02140
FeM4 0.50000 0.00000 0.00000 0.01000 0.01102
O1a 0.23322 0.00000 0.95742 1.00000 0.00722
O1b 0.23857 0.00000 0.52372 1.00000 0.00659
O2a 0.25648 0.16152 0.01521 1.00000 0.00519
O2b 0.25231 0.16101 0.48307 1.00000 0.00595
O3 0.00126 0.08935 0.23690 1.00000 0.00595
O4 0.02272 0.24946 0.24778 1.00000 0.00621
O5 0.52685 0.09893 0.24905 1.00000 0.00545

loop_
_cod_related_entry_id
_cod_related_entry_database
_cod_related_entry_code
1 AMCSD 0005514
